data_4311594
loop_
_publ_author_name
'Mathias S. Wickleder'
'Oliver B\"uchner'
'Claudia Wickleder'
'Sherif el Sheik'
'Gunther Brunklaus'
'Hellmut Eckert'

_publ_section_title
;
 Au2(SeO3)2(SeO4): Synthesis and Characterization of a New
 Noncentrosymmetric Selenite-Selenate
;
_journal_name_full 'Inorganic Chemistry'
_journal_page_first 5860
_journal_page_last 5864
_journal_paper_doi 10.1021/ic049270z
_journal_volume 43
_journal_year 2004
_chemical_formula_sum 'Au2 O10 Se3'
_chemical_formula_weight 790.81
_chemical_name_systematic
; 
 ? 
;
_space_group_IT_number 36
_symmetry_space_group_name_Hall 'C 2c -2'
_symmetry_space_group_name_H-M 'C m c 21'
_atom_sites_solution_hydrogens geom
_atom_sites_solution_primary direct
_atom_sites_solution_secondary difmap
_audit_creation_method SHELXL
_cell_angle_alpha 90.00
_cell_angle_beta 90.00
_cell_angle_gamma 90.00
_cell_formula_units_Z 4
_cell_length_a 16.891(3)
_cell_length_b 6.3013(8)
_cell_length_c 8.3266(13)
_cell_measurement_temperature 293(2)
_cell_volume 886.2(2)
_computing_structure_refinement 'SHELXL-93 (Sheldrick, 1993)'
_computing_structure_solution 'SHELXS-86 (Sheldrick, 1990)'
_diffrn_ambient_temperature 293(2)
_diffrn_radiation_monochromator graphite
_diffrn_radiation_source 'fine-focus sealed tube'
_diffrn_radiation_type MoK\a
_diffrn_radiation_wavelength 0.71073
_diffrn_reflns_av_R_equivalents 0.0800
_diffrn_reflns_av_sigmaI/netI 0.0534
_diffrn_reflns_limit_h_max 22
_diffrn_reflns_limit_h_min -22
_diffrn_reflns_limit_k_max 8
_diffrn_reflns_limit_k_min -8
_diffrn_reflns_limit_l_max 10
_diffrn_reflns_limit_l_min -10
_diffrn_reflns_number 5054
_diffrn_reflns_theta_max 28.10
_diffrn_reflns_theta_min 2.41
_exptl_absorpt_coefficient_mu 45.431
_exptl_absorpt_correction_T_max 0.0517
_exptl_absorpt_correction_T_min 0.0156
_exptl_absorpt_correction_type numerical
_exptl_crystal_colour yellow
_exptl_crystal_density_diffrn 5.927
_exptl_crystal_description plate
_exptl_crystal_F_000 1360
_refine_diff_density_max 3.147
_refine_diff_density_min -2.565
_refine_diff_density_rms 0.535
_refine_ls_abs_structure_details 'Flack H D (1983), Acta Cryst. A39, 876-881'
_refine_ls_abs_structure_Flack -0.04(3)
_refine_ls_extinction_coef 0.0019(2)
_refine_ls_extinction_expression Fc^*^=kFc[1+0.001xFc^2^\l^3^/sin(2\q)]^-1/4^
_refine_ls_extinction_method SHELXL
_refine_ls_goodness_of_fit_all 0.986
_refine_ls_goodness_of_fit_obs 1.044
_refine_ls_matrix_type full
_refine_ls_number_parameters 74
_refine_ls_number_reflns 1087
_refine_ls_number_restraints 1
_refine_ls_restrained_S_all 0.985
_refine_ls_restrained_S_obs 1.044
_refine_ls_R_factor_all 0.0452
_refine_ls_R_factor_obs 0.0362
_refine_ls_shift/esd_max 0.000
_refine_ls_shift/esd_mean 0.000
_refine_ls_structure_factor_coef Fsqd
_refine_ls_weighting_details 'w=1/[\s^2^(Fo^2^)+(0.0539P)^2^+0.0000P] where P=(Fo^2^+2Fc^2^)/3'
_refine_ls_weighting_scheme calc
_refine_ls_wR_factor_all 0.0873
_refine_ls_wR_factor_obs 0.0838
_reflns_number_observed 905
_reflns_number_total 1087
_reflns_observed_criterion >2sigma(I)
_cod_data_source_file ic049270zsi20040706_112811.cif
_cod_data_source_block d:\wicky\ekrech\au2se3o
_cod_depositor_comments
;
The following automatic conversions were performed:

'_refine_ls_weighting_scheme' value 'calc
w=1/[\s^2^(Fo^2^)+(0.0539P)^2^+0.0000P] where P=(Fo^2^+2Fc^2^)/3' was
changed to 'calc'. New tag '_refine_ls_weighting_details' was
created. The value of the new tag was set to
'w=1/[\s^2^(Fo^2^)+(0.0539P)^2^+0.0000P] where P=(Fo^2^+2Fc^2^)/3'.

Automatic conversion script
Id: cif_fix_values 3143 2015-03-26 13:38:13Z robertas 
;
_cod_database_code 4311594

loop_
_symmetry_equiv_pos_as_xyz
'x, y, z'
'-x, -y, z+1/2'
'-x, y, z'
'x, -y, z+1/2'
'x+1/2, y+1/2, z'
'-x+1/2, -y+1/2, z+1/2'
'-x+1/2, y+1/2, z'
'x+1/2, -y+1/2, z+1/2'

loop_
_atom_site_aniso_label
_atom_site_aniso_U_11
_atom_site_aniso_U_22
_atom_site_aniso_U_33
_atom_site_aniso_U_23
_atom_site_aniso_U_13
_atom_site_aniso_U_12
Au1 0.0202(3) 0.0104(3) 0.0202(3) -0.0005(6) -0.0004(4) 0.0003(2)
Se1 0.0217(7) 0.0130(9) 0.0200(7) 0.0003(8) -0.0013(7) -0.0001(8)
O11 0.028(5) 0.004(5) 0.038(9) -0.010(5) 0.004(6) 0.000(4)
O12 0.035(6) 0.011(6) 0.026(8) -0.007(4) -0.007(5) -0.001(5)
O13 0.010(4) 0.027(7) 0.012(5) -0.001(4) -0.001(4) 0.002(4)
Se2 0.0223(10) 0.0145(13) 0.0218(10) 0.0019(9) 0.000 0.000
O21 0.038(11) 0.025(11) 0.042(11) -0.018(8) 0.000 0.000
O22 0.018(5) 0.023(7) 0.033(6) -0.007(5) 0.001(5) 0.003(5)
O23 0.035(10) 0.039(12) 0.038(17) -0.024(10) 0.000 0.000

loop_
_atom_site_label
_atom_site_type_symbol
_atom_site_fract_x
_atom_site_fract_y
_atom_site_fract_z
_atom_site_U_iso_or_equiv
_atom_site_thermal_displace_type
_atom_site_occupancy
_atom_site_calc_flag
_atom_site_refinement_flags
_atom_site_disorder_group
Au1 Au 0.65956(3) 0.97575(8) 0.6838 0.0169(2) Uani 1 d . .
Se1 Se 0.83863(10) 0.9677(3) 0.8042(2) 0.0182(3) Uani 1 d . .
O11 O 0.8457(7) 0.8397(18) 0.1603(18) 0.024(3) Uani 1 d . .
O12 O 0.6697(8) 0.2859(21) 0.6496(14) 0.024(3) Uani 1 d . .
O13 O 0.7389(6) 0.9783(19) 0.8627(11) 0.016(2) Uani 1 d . .
Se2 Se 0.0000 0.6405(4) 0.5325(3) 0.0195(5) Uani 1 d S .
O21 O 0.0000 0.1976(40) 0.8797(24) 0.035(5) Uani 1 d S .
O22 O 0.5801(7) 0.9700(21) 0.5065(15) 0.025(3) Uani 1 d . .
O23 O 0.0000 0.7378(34) 0.7127(25) 0.038(6) Uani 1 d S .

loop_
_atom_type_symbol
_atom_type_description
_atom_type_scat_dispersion_real
_atom_type_scat_dispersion_imag
_atom_type_scat_source
Au Au -2.0133 8.8022 'International Tables Vol C Tables 4.2.6.8 and 6.1.1.4'
Se Se -0.0929 2.2259 'International Tables Vol C Tables 4.2.6.8 and 6.1.1.4'
O O 0.0106 0.0060 'International Tables Vol C Tables 4.2.6.8 and 6.1.1.4'

loop_
_geom_angle_atom_site_label_1
_geom_angle_atom_site_label_2
_geom_angle_atom_site_label_3
_geom_angle
_geom_angle_site_symmetry_1
_geom_angle_site_symmetry_3
_geom_angle_publ_flag
O12 Au1 O22 88.3(5) 1_565 . ?
O12 Au1 O11 165.9(6) 1_565 6_665 ?
O22 Au1 O11 83.1(5) . 6_665 ?
O12 Au1 O13 92.4(5) 1_565 . ?
O22 Au1 O13 179.3(5) . . ?
O11 Au1 O13 96.3(5) 6_665 . ?
O11 Se1 O12 87.4(7) 4_575 7_655 ?
O11 Se1 O13 103.6(5) 4_575 . ?
O12 Se1 O13 98.8(6) 7_655 . ?
Se1 O11 Au1 129.4(8) 4_574 6_664 ?
Se1 O12 Au1 122.6(7) 7_645 1_545 ?
Se1 O13 Au1 115.8(5) . . ?
O23 Se2 O21 119.1(12) . 2_564 ?
O23 Se2 O22 110.4(6) . 7_545 ?
O21 Se2 O22 106.8(7) 2_564 7_545 ?
O23 Se2 O22 110.4(6) . 5_445 ?
O21 Se2 O22 106.8(7) 2_564 5_445 ?
O22 Se2 O22 102.0(9) 7_545 5_445 ?
Se2 O22 Au1 114.8(6) 5 . ?

loop_
_geom_bond_atom_site_label_1
_geom_bond_atom_site_label_2
_geom_bond_distance
_geom_bond_site_symmetry_2
_geom_bond_publ_flag
Au1 O12 1.982(13) 1_565 ?
Au1 O22 1.995(12) . ?
Au1 O11 1.999(12) 6_665 ?
Au1 O13 2.004(10) . ?
Se1 O11 1.709(13) 4_575 ?
Se1 O12 1.729(12) 7_655 ?
Se1 O13 1.756(11) . ?
O11 Se1 1.709(13) 4_574 ?
O11 Au1 1.999(12) 6_664 ?
O12 Se1 1.729(12) 7_645 ?
O12 Au1 1.982(13) 1_545 ?
Se2 O23 1.62(2) . ?
Se2 O21 1.63(2) 2_564 ?
Se2 O22 1.741(13) 7_545 ?
Se2 O22 1.741(13) 5_445 ?
O21 Se2 1.63(2) 2_565 ?
O22 Se2 1.741(13) 5 ?
